data_4506599
loop_
_publ_author_name
'Shi, Peng-fei'
'Chen, Zhi'
'Xiong, Gang'
'Shen, Bo'
'Sun, Jing-Zhe'
'Cheng, Peng'
'Zhao, Bin'

_publ_section_title
;
 Structures, Luminescence, and Magnetic Properties of Several
 Three-Dimensional Lanthanide--Organic Frameworks Comprising
 4-Carboxyphenoxy Acetic Acid
;
_journal_issue 11
_journal_name_full 'Crystal Growth &amp; Design'
_journal_page_first 5203
_journal_paper_doi 10.1021/cg300277m
_journal_volume 12
_journal_year 2012
_chemical_formula_sum 'C54 H46 Dy4 O35'
_chemical_formula_weight 1904.91
_chemical_name_systematic
; 
 ? 
;
_space_group_IT_number 2
_symmetry_cell_setting triclinic
_symmetry_space_group_name_Hall '-P 1'
_symmetry_space_group_name_H-M 'P -1'
_atom_sites_solution_hydrogens geom
_atom_sites_solution_primary direct
_atom_sites_solution_secondary difmap
_audit_creation_method SHELXL-97
_cell_angle_alpha 92.602(7)
_cell_angle_beta 91.406(6)
_cell_angle_gamma 90.705(6)
_cell_formula_units_Z 2
_cell_length_a 7.7172(6)
_cell_length_b 16.6793(13)
_cell_length_c 21.1778(18)
_cell_measurement_temperature 293(2)
_cell_volume 2722.1(4)
_computing_structure_refinement 'SHELXL-97 (Sheldrick, 1997)'
_computing_structure_solution 'SHELXS-97 (Sheldrick, 1990)'
_diffrn_ambient_temperature 293(2)
_diffrn_measured_fraction_theta_full 0.992
_diffrn_measured_fraction_theta_max 0.992
_diffrn_measurement_method '\w scans'
_diffrn_radiation_monochromator graphite
_diffrn_radiation_source 'fine-focus sealed tube'
_diffrn_radiation_type MoK\a
_diffrn_radiation_wavelength 0.71073
_diffrn_reflns_av_R_equivalents 0.0537
_diffrn_reflns_av_sigmaI/netI 0.1307
_diffrn_reflns_limit_h_max 4
_diffrn_reflns_limit_h_min -9
_diffrn_reflns_limit_k_max 19
_diffrn_reflns_limit_k_min -19
_diffrn_reflns_limit_l_max 25
_diffrn_reflns_limit_l_min -20
_diffrn_reflns_number 9792
_diffrn_reflns_theta_full 25.01
_diffrn_reflns_theta_max 25.01
_diffrn_reflns_theta_min 2.44
_exptl_absorpt_coefficient_mu 5.539
_exptl_absorpt_correction_T_max 1.00000
_exptl_absorpt_correction_T_min 0.97361
_exptl_absorpt_correction_type multi-scan
_exptl_crystal_colour colorless
_exptl_crystal_density_diffrn 2.324
_exptl_crystal_density_method 'not measured'
_exptl_crystal_F_000 1828
_exptl_crystal_size_max 0.02
_exptl_crystal_size_mid 0.01
_exptl_crystal_size_min 0.005
_refine_diff_density_max 2.906
_refine_diff_density_min -1.106
_refine_diff_density_rms 0.279
_refine_ls_extinction_method none
_refine_ls_goodness_of_fit_ref 0.985
_refine_ls_hydrogen_treatment constr
_refine_ls_matrix_type full
_refine_ls_number_parameters 845
_refine_ls_number_reflns 9503
_refine_ls_number_restraints 18
_refine_ls_restrained_S_all 0.984
_refine_ls_R_factor_all 0.1383
_refine_ls_R_factor_gt 0.0877
_refine_ls_shift/su_max 0.001
_refine_ls_shift/su_mean 0.000
_refine_ls_structure_factor_coef Fsqd
_refine_ls_weighting_details 'calc w=1/[\s^2^(Fo^2^)+(0.1341P)^2^+0.0000P] where P=(Fo^2^+2Fc^2^)/3'
_refine_ls_weighting_scheme calc
_refine_ls_wR_factor_gt 0.2242
_refine_ls_wR_factor_ref 0.2457
_reflns_number_gt 4126
_reflns_number_total 9503
_reflns_threshold_expression >2sigma(I)
_cod_data_source_file cg300277m_si_002.cif
_cod_data_source_block 4
_cod_depositor_comments
;
The following automatic conversions were performed:

'_symmetry_cell_setting' value 'Triclinic' changed to 'triclinic'
according to /home/saulius/struct/CIF-dictionaries/cif_core.dic
dictionary named 'cif_core.dic' version 2.4.2 from 2011-04-26.

Automatic conversion script
Id: cif_fix_values 1891 2012-01-12 08:04:46Z andrius 
;
_cod_original_sg_symbol_H-M P-1
_cod_database_code 4506599

loop_
_symmetry_equiv_pos_as_xyz
'x, y, z'
'-x, -y, -z'

loop_
_atom_site_label
_atom_site_type_symbol
_atom_site_fract_x
_atom_site_fract_y
_atom_site_fract_z
_atom_site_U_iso_or_equiv
_atom_site_adp_type
_atom_site_occupancy
_atom_site_symmetry_multiplicity
_atom_site_calc_flag
_atom_site_refinement_flags
Dy1 Dy 0.92065(17) 0.38428(8) 0.00106(6) 0.0476(4) Uani 1 1 d .
Dy2 Dy 0.42236(17) 0.11612(8) 0.00822(6) 0.0472(4) Uani 1 1 d .
Dy3 Dy 0.44598(17) 0.19172(8) 0.54098(6) 0.0491(4) Uani 1 1 d .
Dy4 Dy 0.94799(18) 0.27146(8) 0.53706(7) 0.0499(4) Uani 1 1 d .
O1 O 0.663(2) 0.3521(10) 0.0479(10) 0.048(5) Uani 1 1 d .
O2 O 1.002(3) 0.2587(9) 0.0311(9) 0.057(5) Uani 1 1 d .
O3 O 0.802(3) 0.2914(12) -0.0757(9) 0.054(5) Uani 1 1 d .
H3A H 0.7213 0.2631 -0.0595 0.081 Uiso 1 1 d R
H3B H 0.7576 0.3167 -0.1068 0.081 Uiso 1 1 d R
O4 O 1.191(2) 0.3615(10) -0.0489(8) 0.045(4) Uani 1 1 d .
O5 O 0.807(2) 0.5112(12) 0.0255(9) 0.050(5) Uani 1 1 d .
O6 O 1.059(2) 0.4255(12) 0.0976(8) 0.046(4) Uani 1 1 d .
O7 O 0.866(2) 0.4448(10) -0.0958(8) 0.044(4) Uani 1 1 d .
O8 O 1.482(3) 0.3664(11) -0.1150(9) 0.049(5) Uani 1 1 d .
O9 O 1.025(2) 0.3335(11) -0.3643(7) 0.041(4) Uani 1 1 d .
O10 O 1.134(2) 0.3827(10) 0.5159(8) 0.043(4) Uani 1 1 d .
H10A H 1.2046 0.3685 0.4874 0.065 Uiso 1 1 d R
H10B H 1.0726 0.4213 0.5031 0.065 Uiso 1 1 d R
O11 O 1.178(2) 0.2297(11) 0.4661(9) 0.045(4) Uani 1 1 d .
O12 O -0.041(2) 0.1238(11) -0.4567(10) 0.053(5) Uani 1 1 d .
O13 O 0.842(3) 0.3281(13) 0.4360(10) 0.065(6) Uani 1 1 d .
O14 O 0.678(2) 0.2330(12) 0.4737(8) 0.050(5) Uani 1 1 d .
O15 O 0.620(3) 0.3535(12) 0.3435(9) 0.058(5) Uani 1 1 d .
O16 O 1.250(2) 0.6203(12) 0.4406(8) 0.045(4) Uani 1 1 d .
O17 O 1.533(2) 0.6610(11) 0.4540(8) 0.042(4) Uani 1 1 d U
O18 O 1.335(3) 0.4859(11) 0.3788(8) 0.049(5) Uani 1 1 d .
O19 O 1.373(2) 0.1417(12) 0.4392(9) 0.053(5) Uani 1 1 d .
O20 O 1.058(3) 0.1450(12) 0.1658(9) 0.060(6) Uani 1 1 d .
O21 O 0.724(2) 0.2267(11) -0.3891(9) 0.050(5) Uani 1 1 d .
O22 O 0.532(3) 0.1335(11) -0.3652(8) 0.048(4) Uani 1 1 d .
O23 O 1.221(2) 0.2422(11) -0.3933(9) 0.049(5) Uani 1 1 d .
O24 O 0.631(2) 0.0753(10) 0.5137(10) 0.051(5) Uani 1 1 d .
H24A H 0.6059 0.0366 0.5371 0.077 Uiso 1 1 d R
H24B H 0.6129 0.0604 0.4750 0.077 Uiso 1 1 d R
O25 O 0.979(2) 0.1319(10) -0.1120(8) 0.041(4) Uani 1 1 d .
O26 O 0.695(2) 0.1432(12) -0.0401(9) 0.055(5) Uani 1 1 d .
O27 O 0.686(2) 0.0135(10) -0.0240(8) 0.047(4) Uani 1 1 d .
O28 O 0.320(3) 0.2068(10) -0.0671(8) 0.049(5) Uani 1 1 d .
H28A H 0.2530 0.1819 -0.0953 0.074 Uiso 1 1 d R
H28B H 0.2616 0.2448 -0.0485 0.074 Uiso 1 1 d R
O29 O 1.150(2) 0.1463(10) 0.0480(9) 0.045(4) Uani 1 1 d .
O30 O 0.492(2) 0.2407(11) 0.0525(8) 0.044(4) Uani 1 1 d .
O31 O 0.361(2) 0.0511(11) -0.0917(9) 0.050(5) Uani 1 1 d .
O32 O 0.575(3) 0.0776(13) 0.1012(9) 0.059(5) Uani 1 1 d .
O33 O 0.152(2) -0.0381(11) -0.3793(8) 0.047(5) Uani 1 1 d .
O34 O 0.241(2) 0.0885(12) -0.4446(11) 0.059(6) Uani 1 1 d .
C1 C 1.263(3) 0.4255(14) -0.0492(11) 0.033(5) Uani 1 1 d .
C2 C 1.452(4) 0.4368(18) -0.0792(14) 0.056(8) Uani 1 1 d .
H2A H 1.4538 0.4828 -0.1056 0.067 Uiso 1 1 calc R
H2B H 1.5402 0.4449 -0.0459 0.067 Uiso 1 1 calc R
C3 C 1.402(3) 0.3527(15) -0.1710(14) 0.047(7) Uani 1 1 d .
C4 C 1.284(3) 0.4064(16) -0.1966(12) 0.044(6) Uani 1 1 d .
H4 H 1.2576 0.4542 -0.1748 0.053 Uiso 1 1 calc R
C5 C 1.206(4) 0.3855(19) -0.2577(16) 0.060(8) Uani 1 1 d .
H5 H 1.1223 0.4188 -0.2743 0.072 Uiso 1 1 calc R
C6 C 1.253(3) 0.3166(17) -0.2923(13) 0.046(7) Uani 1 1 d .
C7 C 1.369(4) 0.2625(17) -0.2639(11) 0.047(7) Uani 1 1 d .
H7 H 1.3948 0.2141 -0.2849 0.056 Uiso 1 1 calc R
C8 C 1.442(4) 0.2821(19) -0.2052(14) 0.059(8) Uani 1 1 d .
H8 H 1.5209 0.2471 -0.1877 0.071 Uiso 1 1 calc R
C9 C 1.169(4) 0.3004(18) -0.3530(13) 0.052(9) Uani 1 1 d .
C10 C 0.710(3) 0.2879(14) 0.4352(12) 0.034(5) Uani 1 1 d .
C11 C 0.565(5) 0.295(2) 0.3853(17) 0.081(12) Uani 1 1 d .
H11A H 0.5439 0.2441 0.3625 0.097 Uiso 1 1 calc R
H11B H 0.4581 0.3119 0.4051 0.097 Uiso 1 1 calc R
C12 C 0.590(4) 0.3338(19) 0.2749(15) 0.058(9) Uani 1 1 d .
C13 C 0.484(3) 0.2796(16) 0.2507(14) 0.047(7) Uani 1 1 d .
H13 H 0.4149 0.2476 0.2750 0.056 Uiso 1 1 calc R
C14 C 0.482(4) 0.2739(19) 0.1869(13) 0.056(8) Uani 1 1 d .
H14 H 0.4060 0.2357 0.1681 0.067 Uiso 1 1 calc R
C15 C 0.574(3) 0.3152(15) 0.1482(12) 0.042(6) Uani 1 1 d .
C16 C 0.690(3) 0.3729(18) 0.1755(15) 0.052(7) Uani 1 1 d .
H16 H 0.7607 0.4042 0.1512 0.062 Uiso 1 1 calc R
C17 C 0.694(3) 0.3802(16) 0.2418(13) 0.046(6) Uani 1 1 d .
H17 H 0.7687 0.4172 0.2628 0.055 Uiso 1 1 calc R
C18 C 1.420(4) 0.616(2) 0.4364(15) 0.059(9) Uani 1 1 d .
C19 C 1.470(4) 0.5345(19) 0.4029(13) 0.052(7) Uani 1 1 d .
H19A H 1.5458 0.5458 0.3684 0.062 Uiso 1 1 calc R
H19B H 1.5364 0.5042 0.4329 0.062 Uiso 1 1 calc R
C20 C 1.279(4) 0.4905(17) 0.3169(15) 0.055(8) Uani 1 1 d .
C21 C 1.293(4) 0.5599(16) 0.2838(14) 0.054(8) Uani 1 1 d .
H21 H 1.3406 0.6061 0.3038 0.065 Uiso 1 1 calc R
C22 C 1.238(4) 0.5610(16) 0.2216(14) 0.052(7) Uani 1 1 d .
H22 H 1.2428 0.6082 0.1999 0.062 Uiso 1 1 calc R
C23 C 1.174(3) 0.4912(16) 0.1921(12) 0.042(6) Uani 1 1 d .
C24 C 1.151(4) 0.4231(18) 0.2271(16) 0.059(9) Uani 1 1 d .
H24 H 1.0966 0.3772 0.2092 0.071 Uiso 1 1 calc R
C25 C 1.212(3) 0.4255(17) 0.2887(13) 0.046(7) Uani 1 1 d .
H25 H 1.2049 0.3791 0.3113 0.056 Uiso 1 1 calc R
C26 C 1.118(3) 0.4866(19) 0.1200(14) 0.049(7) Uani 1 1 d .
C27 C 0.572(4) 0.3023(19) 0.0781(12) 0.049(8) Uani 1 1 d .
C28 C 0.759(3) 0.0774(15) -0.0466(11) 0.036(5) Uani 1 1 d U
C29 C 0.933(3) 0.0645(16) -0.0786(14) 0.047(6) Uani 1 1 d .
H29A H 1.0223 0.0549 -0.0468 0.057 Uiso 1 1 calc R
H29B H 0.9250 0.0176 -0.1074 0.057 Uiso 1 1 calc R
C30 C 0.895(3) 0.1418(15) -0.1678(12) 0.038(6) Uani 1 1 d .
C31 C 0.761(4) 0.0912(17) -0.1936(12) 0.047(7) Uani 1 1 d .
H31 H 0.7191 0.0494 -0.1705 0.057 Uiso 1 1 calc R
C32 C 0.693(3) 0.1034(15) -0.2517(11) 0.039(6) Uani 1 1 d .
H32 H 0.6069 0.0686 -0.2681 0.047 Uiso 1 1 calc R
C33 C 0.747(4) 0.1652(18) -0.2876(13) 0.057(9) Uani 1 1 d .
C34 C 0.875(3) 0.2193(16) -0.2629(11) 0.039(6) Uani 1 1 d .
H34 H 0.9122 0.2624 -0.2857 0.047 Uiso 1 1 calc R
C35 C 0.944(3) 0.2064(16) -0.2035(12) 0.041(6) Uani 1 1 d .
H35 H 1.0268 0.2426 -0.1864 0.049 Uiso 1 1 calc R
C36 C 0.665(4) 0.1742(15) -0.3515(14) 0.049(7) Uani 1 1 d .
C37 C 1.244(4) 0.1813(17) 0.4261(12) 0.046(7) Uani 1 1 d .
C38 C 1.169(4) 0.1730(16) 0.3571(13) 0.049(7) Uani 1 1 d .
C39 C 1.058(4) 0.2249(15) 0.3325(12) 0.044(6) Uani 1 1 d .
H39 H 1.0087 0.2639 0.3588 0.052 Uiso 1 1 calc R
C40 C 1.016(3) 0.2212(18) 0.2668(15) 0.054(8) Uani 1 1 d .
H40 H 0.9436 0.2583 0.2483 0.065 Uiso 1 1 calc R
C41 C 1.088(3) 0.1587(18) 0.2327(13) 0.049(7) Uani 1 1 d .
C42 C 1.199(3) 0.1027(15) 0.2559(14) 0.047(7) Uani 1 1 d .
H42 H 1.2441 0.0616 0.2304 0.057 Uiso 1 1 calc R
C43 C 1.238(4) 0.1119(19) 0.3204(14) 0.061(10) Uani 1 1 d .
H43 H 1.3124 0.0759 0.3390 0.074 Uiso 1 1 calc R
C44 C 0.982(4) 0.2052(16) 0.1326(13) 0.056(8) Uani 1 1 d .
H44A H 1.0092 0.2570 0.1535 0.068 Uiso 1 1 calc R
H44B H 0.8574 0.1978 0.1311 0.068 Uiso 1 1 calc R
C45 C 0.021(3) 0.0116(19) -0.4008(12) 0.051(7) Uani 1 1 d .
H45A H -0.0452 0.0303 -0.3647 0.061 Uiso 1 1 calc R
H45B H -0.0574 -0.0204 -0.4286 0.061 Uiso 1 1 calc R
C46 C 0.081(4) 0.086(2) -0.4365(12) 0.055(8) Uani 1 1 d .
C47 C 0.207(4) -0.0271(19) -0.3169(13) 0.056(9) Uani 1 1 d .
C48 C 0.298(4) -0.0902(15) -0.2933(12) 0.044(6) Uani 1 1 d .
H48 H 0.3235 -0.1348 -0.3191 0.053 Uiso 1 1 calc R
C49 C 0.350(4) -0.0859(18) -0.2305(14) 0.053(7) Uani 1 1 d .
H49 H 0.4023 -0.1302 -0.2134 0.063 Uiso 1 1 calc R
C50 C 0.325(3) -0.0156(15) -0.1908(14) 0.042(6) Uani 1 1 d .
C51 C 0.247(4) 0.0488(19) -0.2181(14) 0.059(8) Uani 1 1 d .
H51 H 0.2328 0.0960 -0.1938 0.071 Uiso 1 1 calc R
C52 C 0.187(3) 0.0455(17) -0.2814(13) 0.046(7) Uani 1 1 d .
H52 H 0.1362 0.0897 -0.2992 0.056 Uiso 1 1 calc R
C53 C 0.371(3) -0.0145(16) -0.1247(13) 0.042(6) Uani 1 1 d .
C54 C 1.053(3) 0.2023(17) 0.0643(12) 0.041(6) Uani 1 1 d U
O35 O 0.941(3) 0.4845(13) 0.4085(10) 0.063(6) Uani 1 1 d G
H35A H 1.0337 0.4603 0.3991 0.095 Uiso 1 1 d G
H35B H 0.9581 0.5349 0.4081 0.095 Uiso 1 1 d G

loop_
_atom_site_aniso_label
_atom_site_aniso_U_11
_atom_site_aniso_U_22
_atom_site_aniso_U_33
_atom_site_aniso_U_23
_atom_site_aniso_U_13
_atom_site_aniso_U_12
Dy1 0.0417(7) 0.0461(7) 0.0548(8) -0.0003(6) 0.0010(6) 0.0007(6)
Dy2 0.0412(7) 0.0447(7) 0.0554(8) 0.0008(6) 0.0012(6) 0.0010(6)
Dy3 0.0428(7) 0.0526(8) 0.0516(8) -0.0008(6) 0.0002(6) 0.0004(6)
Dy4 0.0459(7) 0.0511(8) 0.0524(8) 0.0014(6) -0.0001(7) -0.0007(6)
O1 0.041(9) 0.026(9) 0.076(13) -0.004(8) -0.004(10) 0.002(8)
O2 0.086(15) 0.014(8) 0.070(12) -0.010(8) 0.008(12) -0.007(9)
O3 0.056(11) 0.060(12) 0.050(11) 0.023(9) 0.015(10) 0.019(10)
O4 0.038(9) 0.038(10) 0.060(11) 0.006(8) 0.001(9) 0.016(9)
O5 0.022(8) 0.062(12) 0.067(12) 0.018(10) 0.008(9) 0.022(9)
O6 0.043(10) 0.053(12) 0.043(10) 0.001(9) 0.004(9) -0.014(10)
O7 0.055(10) 0.039(10) 0.037(9) 0.004(8) -0.005(9) -0.011(9)
O8 0.050(11) 0.045(11) 0.052(11) -0.013(8) -0.006(10) -0.004(9)
O9 0.029(8) 0.058(11) 0.033(9) -0.006(8) -0.013(8) -0.003(8)
O10 0.052(10) 0.034(9) 0.043(10) -0.002(7) -0.004(9) -0.008(9)
O11 0.022(7) 0.050(11) 0.063(12) 0.002(9) -0.014(9) -0.018(8)
O12 0.032(9) 0.039(10) 0.088(15) 0.018(10) 0.005(10) -0.009(8)
O13 0.070(14) 0.070(15) 0.058(12) 0.008(11) 0.016(12) 0.023(13)
O14 0.041(10) 0.064(12) 0.046(10) 0.006(9) 0.009(9) 0.000(9)
O15 0.065(13) 0.049(11) 0.060(12) -0.011(9) 0.000(11) 0.018(11)
O16 0.026(8) 0.060(12) 0.049(11) -0.004(9) -0.017(8) -0.007(9)
O17 0.031(7) 0.041(8) 0.054(8) 0.002(6) -0.002(7) -0.009(7)
O18 0.051(11) 0.056(12) 0.041(11) 0.002(9) 0.011(9) 0.012(10)
O19 0.038(10) 0.064(12) 0.054(11) -0.010(9) 0.001(9) 0.013(10)
O20 0.073(14) 0.045(11) 0.063(13) 0.007(9) -0.006(11) 0.018(11)
O21 0.043(10) 0.050(11) 0.054(11) -0.005(9) -0.010(10) -0.006(9)
O22 0.054(11) 0.047(11) 0.042(10) 0.005(8) -0.005(9) -0.007(10)
O23 0.044(10) 0.047(11) 0.056(11) 0.003(9) -0.003(10) -0.014(9)
O24 0.035(9) 0.038(10) 0.080(13) -0.009(9) 0.006(10) -0.010(8)
O25 0.026(8) 0.049(11) 0.047(10) -0.011(8) 0.002(8) 0.001(8)
O26 0.044(10) 0.061(13) 0.062(12) 0.000(10) 0.008(10) 0.008(10)
O27 0.046(10) 0.042(10) 0.052(10) -0.015(8) 0.007(9) -0.012(9)
O28 0.066(12) 0.040(10) 0.040(10) -0.002(7) -0.020(10) -0.037(10)
O29 0.034(9) 0.038(10) 0.062(11) -0.008(8) -0.004(9) 0.005(8)
O30 0.040(9) 0.050(11) 0.041(10) -0.011(8) -0.005(9) 0.006(9)
O31 0.041(10) 0.040(10) 0.069(13) -0.001(9) -0.012(10) -0.006(9)
O32 0.053(11) 0.065(14) 0.059(12) 0.011(10) -0.003(11) 0.007(11)
O33 0.051(11) 0.043(10) 0.049(11) 0.005(8) -0.003(9) 0.010(9)
O34 0.038(10) 0.053(12) 0.085(15) 0.004(11) 0.008(11) -0.012(9)
C1 0.024(10) 0.031(13) 0.041(14) 0.000(10) -0.012(11) -0.009(11)
C2 0.053(17) 0.056(18) 0.057(17) -0.017(14) 0.002(15) 0.018(16)
C3 0.036(13) 0.036(14) 0.069(19) -0.005(13) 0.014(15) -0.020(12)
C4 0.032(12) 0.051(16) 0.048(16) -0.006(12) -0.001(12) -0.003(12)
C5 0.039(14) 0.055(18) 0.09(2) 0.004(16) 0.011(17) -0.003(14)
C6 0.036(13) 0.051(16) 0.054(17) 0.021(13) -0.005(13) 0.012(13)
C7 0.057(16) 0.061(18) 0.022(13) 0.014(11) 0.001(13) -0.024(15)
C8 0.048(16) 0.066(19) 0.06(2) 0.002(15) 0.022(16) 0.017(15)
C9 0.057(18) 0.060(18) 0.043(16) 0.026(14) 0.023(15) 0.026(16)
C10 0.026(10) 0.037(14) 0.038(14) 0.013(11) -0.015(11) -0.020(11)
C11 0.07(2) 0.10(3) 0.08(2) 0.04(2) 0.04(2) 0.03(2)
C12 0.062(19) 0.050(18) 0.066(19) 0.011(15) 0.017(17) 0.020(18)
C13 0.027(12) 0.040(15) 0.08(2) 0.015(14) 0.020(13) 0.016(12)
C14 0.052(16) 0.07(2) 0.044(16) -0.012(14) -0.010(15) 0.002(16)
C15 0.040(13) 0.044(15) 0.042(14) 0.003(12) 0.011(12) 0.002(12)
C16 0.030(12) 0.059(18) 0.07(2) 0.018(15) -0.013(14) -0.011(13)
C17 0.028(12) 0.046(16) 0.061(18) -0.010(13) -0.017(13) -0.008(12)
C18 0.058(19) 0.06(2) 0.058(19) 0.018(16) 0.005(17) 0.004(18)
C19 0.043(14) 0.07(2) 0.039(15) -0.006(13) 0.002(13) -0.008(15)
C20 0.045(15) 0.041(16) 0.08(2) -0.005(15) 0.015(16) 0.002(14)
C21 0.073(19) 0.032(14) 0.059(18) 0.017(12) 0.002(17) -0.011(15)
C22 0.059(16) 0.038(15) 0.060(19) 0.024(13) 0.007(16) -0.012(14)
C23 0.039(13) 0.046(15) 0.039(14) -0.016(11) -0.003(12) -0.019(12)
C24 0.040(15) 0.050(17) 0.09(2) 0.018(16) 0.016(17) 0.006(14)
C25 0.033(13) 0.049(17) 0.057(18) 0.005(14) 0.005(13) 0.015(13)
C26 0.012(10) 0.07(2) 0.065(18) -0.010(16) 0.008(12) -0.005(12)
C27 0.051(16) 0.07(2) 0.030(13) -0.007(13) -0.002(13) 0.025(16)
C28 0.035(9) 0.042(9) 0.032(9) 0.000(7) 0.000(8) -0.016(8)
C29 0.037(13) 0.044(16) 0.059(17) -0.004(13) -0.011(14) -0.015(13)
C30 0.019(10) 0.045(14) 0.050(15) -0.004(12) -0.017(11) 0.010(11)
C31 0.053(16) 0.051(16) 0.038(15) 0.004(12) 0.005(13) 0.019(14)
C32 0.039(13) 0.051(15) 0.025(13) -0.013(11) -0.010(11) -0.020(12)
C33 0.064(19) 0.060(18) 0.053(17) 0.023(15) 0.023(16) 0.041(17)
C34 0.036(12) 0.052(16) 0.028(13) 0.000(11) -0.012(11) -0.006(12)
C35 0.032(12) 0.050(15) 0.040(14) 0.002(11) -0.006(12) -0.003(12)
C36 0.042(15) 0.033(14) 0.07(2) -0.016(13) 0.012(15) 0.004(13)
C37 0.045(16) 0.057(17) 0.036(14) -0.002(12) 0.017(14) -0.005(14)
C38 0.055(16) 0.038(15) 0.052(16) -0.003(12) -0.015(15) 0.001(14)
C39 0.057(16) 0.033(13) 0.042(15) 0.011(11) 0.004(14) -0.005(13)
C40 0.030(13) 0.055(18) 0.08(2) 0.016(15) 0.008(15) 0.008(14)
C41 0.031(13) 0.066(19) 0.050(17) 0.014(14) -0.001(13) 0.002(14)
C42 0.029(12) 0.035(14) 0.08(2) -0.016(13) 0.006(13) -0.018(11)
C43 0.051(17) 0.07(2) 0.062(19) 0.030(17) 0.021(16) 0.040(17)
C44 0.064(19) 0.040(15) 0.064(18) -0.005(13) 0.010(16) 0.018(15)
C45 0.032(12) 0.09(2) 0.032(14) 0.003(14) -0.014(12) -0.011(14)
C46 0.061(19) 0.08(2) 0.024(13) 0.000(13) -0.015(14) 0.006(18)
C47 0.046(16) 0.07(2) 0.053(18) 0.022(15) 0.028(15) 0.031(15)
C48 0.052(15) 0.031(13) 0.049(16) -0.007(11) -0.015(14) 0.001(13)
C49 0.052(16) 0.048(17) 0.058(19) 0.014(14) -0.012(15) -0.001(15)
C50 0.026(11) 0.033(14) 0.068(19) 0.005(12) -0.013(13) -0.014(11)
C51 0.062(18) 0.057(19) 0.059(19) -0.013(14) 0.015(17) -0.014(16)
C52 0.035(13) 0.051(16) 0.054(17) 0.007(13) 0.001(13) 0.009(13)
C53 0.027(11) 0.042(15) 0.058(17) 0.016(13) 0.001(12) 0.006(12)
C54 0.036(9) 0.049(10) 0.036(9) -0.005(8) -0.008(8) -0.013(8)
O35 0.064(13) 0.065(14) 0.061(13) 0.003(12) 0.005(11) 0.014(12)

loop_
_atom_type_symbol
_atom_type_description
_atom_type_scat_dispersion_real
_atom_type_scat_dispersion_imag
_atom_type_scat_source
C C 0.0033 0.0016 'International Tables Vol C Tables 4.2.6.8 and 6.1.1.4'
H H 0.0000 0.0000 'International Tables Vol C Tables 4.2.6.8 and 6.1.1.4'
Dy Dy -0.1892 4.4098 'International Tables Vol C Tables 4.2.6.8 and 6.1.1.4'
O O 0.0106 0.0060 'International Tables Vol C Tables 4.2.6.8 and 6.1.1.4'

loop_
_geom_angle_atom_site_label_1
_geom_angle_atom_site_label_2
_geom_angle_atom_site_label_3
_geom_angle
_geom_angle_site_symmetry_1
_geom_angle_site_symmetry_3
O2 Dy1 O1 83.7(7) . .
O2 Dy1 O5 150.4(6) . .
O1 Dy1 O5 77.9(6) . .
O2 Dy1 O6 82.8(7) . .
O1 Dy1 O6 93.7(6) . .
O5 Dy1 O6 75.6(6) . .
O2 Dy1 O3 73.4(6) . .
O1 Dy1 O3 79.7(6) . .
O5 Dy1 O3 124.6(6) . .
O6 Dy1 O3 155.8(6) . .
O2 Dy1 O7 135.6(6) . .
O1 Dy1 O7 110.4(7) . .
O5 Dy1 O7 73.2(6) . .
O6 Dy1 O7 134.9(6) . .
O3 Dy1 O7 68.5(6) . .
O2 Dy1 O4 75.5(6) . .
O1 Dy1 O4 157.4(6) . .
O5 Dy1 O4 124.6(6) . .
O6 Dy1 O4 92.1(6) . .
O3 Dy1 O4 86.1(6) . .
O7 Dy1 O4 80.0(6) . .
O2 Dy1 O5 115.5(6) . 2_765
O1 Dy1 O5 153.5(6) . 2_765
O5 Dy1 O5 76.9(5) . 2_765
O6 Dy1 O5 72.2(6) . 2_765
O3 Dy1 O5 122.0(6) . 2_765
O7 Dy1 O5 69.6(6) . 2_765
O4 Dy1 O5 48.3(6) . 2_765
O2 Dy1 C1 94.6(7) . .
O1 Dy1 C1 175.7(7) . .
O5 Dy1 C1 102.1(7) . .
O6 Dy1 C1 82.2(6) . .
O3 Dy1 C1 103.6(7) . .
O7 Dy1 C1 73.6(6) . .
O4 Dy1 C1 22.8(6) . .
O5 Dy1 C1 25.5(6) 2_765 .
O30 Dy2 O29 82.6(6) . 1_455
O30 Dy2 O27 147.0(6) . 2_655
O29 Dy2 O27 79.4(6) 1_455 2_655
O30 Dy2 O31 140.5(6) . .
O29 Dy2 O31 104.4(6) 1_455 .
O27 Dy2 O31 71.4(6) 2_655 .
O30 Dy2 O28 75.6(6) . .
O29 Dy2 O28 79.3(6) 1_455 .
O27 Dy2 O28 127.0(6) 2_655 .
O31 Dy2 O28 67.9(6) . .
O30 Dy2 O32 80.5(7) . .
O29 Dy2 O32 101.4(6) 1_455 .
O27 Dy2 O32 76.4(7) 2_655 .
O31 Dy2 O32 133.6(6) . .
O28 Dy2 O32 155.7(7) . .
O30 Dy2 O26 78.5(7) . .
O29 Dy2 O26 156.2(6) 1_455 .
O27 Dy2 O26 124.0(6) 2_655 .
O31 Dy2 O26 81.9(7) . .
O28 Dy2 O26 82.0(6) . .
O32 Dy2 O26 89.7(7) . .
O30 Dy2 O27 118.8(6) . .
O29 Dy2 O27 153.7(6) 1_455 .
O27 Dy2 O27 74.5(6) 2_655 .
O31 Dy2 O27 69.8(6) . .
O28 Dy2 O27 119.0(6) . .
O32 Dy2 O27 70.0(6) . .
O26 Dy2 O27 50.1(6) . .
O30 Dy2 C28 98.5(7) . .
O29 Dy2 C28 177.9(7) 1_455 .
O27 Dy2 C28 100.5(6) 2_655 .
O31 Dy2 C28 73.6(7) . .
O28 Dy2 C28 99.2(7) . .
O32 Dy2 C28 80.6(7) . .
O26 Dy2 C28 23.7(6) . .
O27 Dy2 C28 26.4(6) . .
O19 Dy3 O22 134.3(7) 1_455 1_556
O19 Dy3 O34 75.2(8) 1_455 1_556
O22 Dy3 O34 74.5(7) 1_556 1_556
O19 Dy3 O23 118.7(6) 1_455 1_456
O22 Dy3 O23 81.5(6) 1_556 1_456
O34 Dy3 O23 70.7(7) 1_556 1_456
O19 Dy3 O14 73.6(7) 1_455 .
O22 Dy3 O14 116.0(6) 1_556 .
O34 Dy3 O14 143.3(7) 1_556 .
O23 Dy3 O14 142.9(6) 1_456 .
O19 Dy3 O17 111.5(6) 1_455 2_766
O22 Dy3 O17 113.7(6) 1_556 2_766
O34 Dy3 O17 139.8(6) 1_556 2_766
O23 Dy3 O17 71.9(6) 1_456 2_766
O14 Dy3 O17 71.1(6) . 2_766
O19 Dy3 O24 70.6(6) 1_455 .
O22 Dy3 O24 71.9(6) 1_556 .
O34 Dy3 O24 81.6(6) 1_556 .
O23 Dy3 O24 145.8(6) 1_456 .
O14 Dy3 O24 70.2(6) . .
O17 Dy3 O24 138.5(6) 2_766 .
O19 Dy3 O21 139.1(6) 1_455 1_556
O22 Dy3 O21 52.8(7) 1_556 1_556
O34 Dy3 O21 127.2(7) 1_556 1_556
O23 Dy3 O21 101.8(6) 1_456 1_556
O14 Dy3 O21 70.7(6) . 1_556
O17 Dy3 O21 74.7(6) 2_766 1_556
O24 Dy3 O21 79.0(6) . 1_556
O19 Dy3 O11 51.1(6) 1_455 1_455
O22 Dy3 O11 145.7(6) 1_556 1_455
O34 Dy3 O11 76.4(6) 1_556 1_455
O23 Dy3 O11 72.0(6) 1_456 1_455
O14 Dy3 O11 98.1(6) . 1_455
O17 Dy3 O11 78.7(6) 2_766 1_455
O24 Dy3 O11 121.1(6) . 1_455
O21 Dy3 O11 153.2(6) 1_556 1_455
O19 Dy3 C36 145.4(6) 1_455 1_556
O22 Dy3 C36 25.7(7) 1_556 1_556
O34 Dy3 C36 100.2(8) 1_556 1_556
O23 Dy3 C36 90.5(7) 1_456 1_556
O14 Dy3 C36 94.7(7) . 1_556
O17 Dy3 C36 94.2(7) 2_766 1_556
O24 Dy3 C36 74.7(7) . 1_556
O21 Dy3 C36 27.2(7) 1_556 1_556
O11 Dy3 C36 162.4(6) 1_455 1_556
O19 Dy3 C37 25.0(6) 1_455 1_455
O22 Dy3 C37 148.6(8) 1_556 1_455
O34 Dy3 C37 75.3(8) 1_556 1_455
O23 Dy3 C37 96.5(7) 1_456 1_455
O14 Dy3 C37 84.3(7) . 1_455
O17 Dy3 C37 95.0(7) 2_766 1_455
O24 Dy3 C37 95.4(7) . 1_455
O21 Dy3 C37 154.8(7) 1_556 1_455
O11 Dy3 C37 26.2(6) 1_455 1_455
C36 Dy3 C37 169.8(7) 1_556 1_455
O9 Dy4 O10 73.7(6) 1_556 .
O9 Dy4 O16 71.2(6) 1_556 2_766
O10 Dy4 O16 80.9(6) . 2_766
O9 Dy4 O11 118.7(6) 1_556 .
O10 Dy4 O11 69.2(6) . .
O16 Dy4 O11 142.3(6) 2_766 .
O9 Dy4 O12 109.9(7) 1_556 1_656
O10 Dy4 O12 139.8(6) . 1_656
O16 Dy4 O12 139.1(6) 2_766 1_656
O11 Dy4 O12 75.1(6) . 1_656
O9 Dy4 O21 74.6(6) 1_556 1_556
O10 Dy4 O21 142.5(6) . 1_556
O16 Dy4 O21 70.4(6) 2_766 1_556
O11 Dy4 O21 145.8(6) . 1_556
O12 Dy4 O21 70.8(6) 1_656 1_556
O9 Dy4 O13 131.5(7) 1_556 .
O10 Dy4 O13 72.5(7) . .
O16 Dy4 O13 70.1(6) 2_766 .
O11 Dy4 O13 79.2(6) . .
O12 Dy4 O13 118.4(7) 1_656 .
O21 Dy4 O13 116.9(7) 1_556 .
O9 Dy4 O14 138.6(6) 1_556 .
O10 Dy4 O14 124.3(6) . .
O16 Dy4 O14 75.5(6) 2_766 .
O11 Dy4 O14 102.6(6) . .
O12 Dy4 O14 80.5(6) 1_656 .
O21 Dy4 O14 71.6(6) 1_556 .
O13 Dy4 O14 52.2(7) . .
O9 Dy4 O23 53.4(6) 1_556 1_556
O10 Dy4 O23 78.4(6) . 1_556
O16 Dy4 O23 124.2(6) 2_766 1_556
O11 Dy4 O23 72.5(6) . 1_556
O12 Dy4 O23 73.8(6) 1_656 1_556
O21 Dy4 O23 98.0(6) 1_556 1_556
O13 Dy4 O23 145.0(7) . 1_556
O14 Dy4 O23 154.3(6) . 1_556
O9 Dy4 C10 140.2(6) 1_556 .
O10 Dy4 C10 97.5(6) . .
O16 Dy4 C10 69.1(7) 2_766 .
O11 Dy4 C10 92.1(6) . .
O12 Dy4 C10 101.6(7) 1_656 .
O21 Dy4 C10 94.3(6) 1_556 .
O13 Dy4 C10 25.4(7) . .
O14 Dy4 C10 26.9(6) . .
O23 Dy4 C10 164.5(6) 1_556 .
O9 Dy4 C9 25.7(6) 1_556 1_556
O10 Dy4 C9 73.1(7) . 1_556
O16 Dy4 C9 96.5(7) 2_766 1_556
O11 Dy4 C9 96.1(6) . 1_556
O12 Dy4 C9 93.5(7) 1_656 1_556
O21 Dy4 C9 86.5(7) 1_556 1_556
O13 Dy4 C9 144.6(8) . 1_556
O14 Dy4 C9 158.0(6) . 1_556
O23 Dy4 C9 27.7(6) 1_556 1_556
C10 Dy4 C9 164.2(7) . 1_556
C27 O1 Dy1 149.3(15) . .
C54 O2 Dy1 161.6(18) . .
Dy1 O3 H3A 110.1 . .
Dy1 O3 H3B 109.7 . .
H3A O3 H3B 108.9 . .
C1 O4 Dy1 106.1(14) . .
C1 O5 Dy1 168.7(16) 2_765 .
C1 O5 Dy1 84.1(15) 2_765 2_765
Dy1 O5 Dy1 103.1(5) . 2_765
C26 O6 Dy1 135.5(19) . .
C26 O7 Dy1 139.2(18) 2_765 .
C3 O8 C2 120(2) . .
C9 O9 Dy4 100.9(17) . 1_554
Dy4 O10 H10A 109.4 . .
Dy4 O10 H10B 109.4 . .
H10A O10 H10B 109.4 . .
C37 O11 Dy4 152.7(18) . .
C37 O11 Dy3 84.6(16) . 1_655
Dy4 O11 Dy3 105.7(7) . 1_655
C46 O12 Dy4 126(2) . 1_454
C10 O13 Dy4 92.4(15) . .
C10 O14 Dy3 138.7(15) . .
C10 O14 Dy4 90.4(15) . .
Dy3 O14 Dy4 111.6(7) . .
C11 O15 C12 116(3) . .
C18 O16 Dy4 134(2) . 2_766
C18 O17 Dy3 131.9(18) . 2_766
C20 O18 C19 121(2) . .
C37 O19 Dy3 102.0(17) . 1_655
C44 O20 C41 118(2) . .
C36 O21 Dy4 150.4(15) . 1_554
C36 O21 Dy3 85.5(17) . 1_554
Dy4 O21 Dy3 106.1(7) 1_554 1_554
C36 O22 Dy3 99.9(18) . 1_554
C9 O23 Dy3 147.5(19) . 1_654
C9 O23 Dy4 87.1(16) . 1_554
Dy3 O23 Dy4 109.6(7) 1_654 1_554
Dy3 O24 H24A 109.5 . .
Dy3 O24 H24B 109.5 . .
H24A O24 H24B 109.3 . .
C30 O25 C29 117(2) . .
C28 O26 Dy2 103.5(16) . .
C28 O27 Dy2 165.4(15) . 2_655
C28 O27 Dy2 84.6(13) . .
Dy2 O27 Dy2 105.5(6) 2_655 .
Dy2 O28 H28A 110.3 . .
Dy2 O28 H28B 110.1 . .
H28A O28 H28B 108.5 . .
C54 O29 Dy2 144.0(17) . 1_655
C27 O30 Dy2 164.6(15) . .
C53 O31 Dy2 145.2(17) . .
C53 O32 Dy2 138(2) 2_655 .
C47 O33 C45 117(2) . .
C46 O34 Dy3 135(2) . 1_554
O4 C1 O5 121(2) . 2_765
O4 C1 C2 122(2) . .
O5 C1 C2 116(2) 2_765 .
O4 C1 Dy1 51.0(11) . .
O5 C1 Dy1 70.5(13) 2_765 .
C2 C1 Dy1 173.2(18) . .
O8 C2 C1 106(3) . .
O8 C2 H2A 110.5 . .
C1 C2 H2A 110.5 . .
O8 C2 H2B 110.5 . .
C1 C2 H2B 110.5 . .
H2A C2 H2B 108.7 . .
O8 C3 C8 117(3) . .
O8 C3 C4 123(2) . .
C8 C3 C4 120(3) . .
C3 C4 C5 118(3) . .
C3 C4 H4 121.0 . .
C5 C4 H4 121.0 . .
C6 C5 C4 121(3) . .
C6 C5 H5 119.3 . .
C4 C5 H5 119.3 . .
C5 C6 C7 119(3) . .
C5 C6 C9 118(2) . .
C7 C6 C9 123(3) . .
C8 C7 C6 120(3) . .
C8 C7 H7 120.2 . .
C6 C7 H7 120.2 . .
C7 C8 C3 122(3) . .
C7 C8 H8 118.9 . .
C3 C8 H8 118.9 . .
O9 C9 O23 118(3) . .
O9 C9 C6 119(2) . .
O23 C9 C6 122(2) . .
O9 C9 Dy4 53.4(15) . 1_554
O23 C9 Dy4 65.1(16) . 1_554
C6 C9 Dy4 170.7(18) . 1_554
O13 C10 O14 124(2) . .
O13 C10 C11 123(2) . .
O14 C10 C11 112(2) . .
O13 C10 Dy4 62.2(14) . .
O14 C10 Dy4 62.7(13) . .
C11 C10 Dy4 173.6(17) . .
O15 C11 C10 107(3) . .
O15 C11 H11A 110.4 . .
C10 C11 H11A 110.4 . .
O15 C11 H11B 110.4 . .
C10 C11 H11B 110.4 . .
H11A C11 H11B 108.6 . .
C13 C12 C17 125(3) . .
C13 C12 O15 126(3) . .
C17 C12 O15 109(3) . .
C12 C13 C14 114(3) . .
C12 C13 H13 123.1 . .
C14 C13 H13 123.1 . .
C15 C14 C13 128(3) . .
C15 C14 H14 115.8 . .
C13 C14 H14 115.8 . .
C14 C15 C16 117(3) . .
C14 C15 C27 125(3) . .
C16 C15 C27 118(2) . .
C17 C16 C15 116(2) . .
C17 C16 H16 122.1 . .
C15 C16 H16 122.1 . .
C12 C17 C16 120(3) . .
C12 C17 H17 120.0 . .
C16 C17 H17 120.0 . .
O17 C18 O16 132(3) . .
O17 C18 C19 118(3) . .
O16 C18 C19 110(3) . .
O18 C19 C18 117(2) . .
O18 C19 H19A 108.1 . .
C18 C19 H19A 108.1 . .
O18 C19 H19B 108.1 . .
C18 C19 H19B 108.1 . .
H19A C19 H19B 107.3 . .
C25 C20 O18 118(3) . .
C25 C20 C21 120(3) . .
O18 C20 C21 123(3) . .
C22 C21 C20 121(3) . .
C22 C21 H21 119.7 . .
C20 C21 H21 119.7 . .
C21 C22 C23 119(2) . .
C21 C22 H22 120.6 . .
C23 C22 H22 120.6 . .
C22 C23 C24 120(3) . .
C22 C23 C26 122(2) . .
C24 C23 C26 119(3) . .
C25 C24 C23 118(3) . .
C25 C24 H24 120.9 . .
C23 C24 H24 120.9 . .
C20 C25 C24 123(3) . .
C20 C25 H25 118.7 . .
C24 C25 H25 118.7 . .
O6 C26 O7 130(3) . 2_765
O6 C26 C23 119(3) . .
O7 C26 C23 111(3) 2_765 .
O30 C27 O1 125(2) . .
O30 C27 C15 119(3) . .
O1 C27 C15 116(3) . .
O26 C28 O27 122(2) . .
O26 C28 C29 122(2) . .
O27 C28 C29 116(2) . .
O26 C28 Dy2 52.9(13) . .
O27 C28 Dy2 69.0(12) . .
C29 C28 Dy2 174.6(17) . .
O25 C29 C28 110(2) . .
O25 C29 H29A 109.6 . .
C28 C29 H29A 109.6 . .
O25 C29 H29B 109.6 . .
C28 C29 H29B 109.6 . .
H29A C29 H29B 108.1 . .
O25 C30 C35 118(2) . .
O25 C30 C31 125(2) . .
C35 C30 C31 117(2) . .
C32 C31 C30 120(3) . .
C32 C31 H31 119.9 . .
C30 C31 H31 119.9 . .
C31 C32 C33 123(3) . .
C31 C32 H32 118.7 . .
C33 C32 H32 118.7 . .
C32 C33 C34 119(3) . .
C32 C33 C36 119(3) . .
C34 C33 C36 122(2) . .
C35 C34 C33 118(2) . .
C35 C34 H34 121.2 . .
C33 C34 H34 121.2 . .
C34 C35 C30 123(3) . .
C34 C35 H35 118.3 . .
C30 C35 H35 118.3 . .
O22 C36 O21 122(3) . .
O22 C36 C33 118(3) . .
O21 C36 C33 121(3) . .
O22 C36 Dy3 54.4(15) . 1_554
O21 C36 Dy3 67.3(15) . 1_554
C33 C36 Dy3 168.5(18) . 1_554
O19 C37 O11 122(3) . .
O19 C37 C38 118(2) . .
O11 C37 C38 120(2) . .
O19 C37 Dy3 53.1(15) . 1_655
O11 C37 Dy3 69.2(15) . 1_655
C38 C37 Dy3 168.8(18) . 1_655
C39 C38 C43 121(3) . .
C39 C38 C37 124(2) . .
C43 C38 C37 115(2) . .
C38 C39 C40 121(3) . .
C38 C39 H39 119.5 . .
C40 C39 H39 119.5 . .
C41 C40 C39 115(2) . .
C41 C40 H40 122.5 . .
C39 C40 H40 122.5 . .
C42 C41 C40 126(3) . .
C42 C41 O20 111(2) . .
C40 C41 O20 123(2) . .
C41 C42 C43 115(2) . .
C41 C42 H42 122.4 . .
C43 C42 H42 122.4 . .
C38 C43 C42 121(2) . .
C38 C43 H43 119.3 . .
C42 C43 H43 119.3 . .
O20 C44 C54 109(2) . .
O20 C44 H44A 109.9 . .
C54 C44 H44A 109.9 . .
O20 C44 H44B 109.9 . .
C54 C44 H44B 109.9 . .
H44A C44 H44B 108.3 . .
O33 C45 C46 116(2) . .
O33 C45 H45A 108.3 . .
C46 C45 H45A 108.3 . .
O33 C45 H45B 108.3 . .
C46 C45 H45B 108.3 . .
H45A C45 H45B 107.4 . .
O12 C46 O34 134(3) . .
O12 C46 C45 112(3) . .
O34 C46 C45 113(2) . .
C48 C47 O33 115(3) . .
C48 C47 C52 122(3) . .
O33 C47 C52 123(2) . .
C47 C48 C49 119(3) . .
C47 C48 H48 120.7 . .
C49 C48 H48 120.7 . .
C48 C49 C50 122(2) . .
C48 C49 H49 119.0 . .
C50 C49 H49 119.0 . .
C51 C50 C49 117(3) . .
C51 C50 C53 122(3) . .
C49 C50 C53 121(2) . .
C50 C51 C52 122(3) . .
C50 C51 H51 118.8 . .
C52 C51 H51 118.8 . .
C51 C52 C47 118(2) . .
C51 C52 H52 121.2 . .
C47 C52 H52 121.2 . .
O32 C53 O31 122(3) 2_655 .
O32 C53 C50 119(3) 2_655 .
O31 C53 C50 119(2) . .
O29 C54 O2 127(2) . .
O29 C54 C44 119(2) . .
O2 C54 C44 114(2) . .
H35A O35 H35B 109.5 . .

loop_
_geom_bond_atom_site_label_1
_geom_bond_atom_site_label_2
_geom_bond_distance
_geom_bond_site_symmetry_2
Dy1 O2 2.307(16) .
Dy1 O1 2.312(19) .
Dy1 O5 2.343(17) .
Dy1 O6 2.35(2) .
Dy1 O3 2.36(2) .
Dy1 O7 2.359(16) .
Dy1 O4 2.392(16) .
Dy1 O5 2.800(19) 2_765
Dy1 C1 2.95(2) .
Dy2 O30 2.293(19) .
Dy2 O29 2.334(16) 1_455
Dy2 O27 2.350(17) 2_655
Dy2 O31 2.37(2) .
Dy2 O28 2.375(17) .
Dy2 O32 2.386(19) .
Dy2 O26 2.408(19) .
Dy2 O27 2.754(16) .
Dy2 C28 2.94(2) .
Dy3 O19 2.330(19) 1_455
Dy3 O22 2.336(17) 1_556
Dy3 O34 2.36(2) 1_556
Dy3 O23 2.387(18) 1_456
Dy3 O14 2.429(17) .
Dy3 O17 2.457(18) 2_766
Dy3 O24 2.479(16) .
Dy3 O21 2.621(19) 1_556
Dy3 O11 2.677(16) 1_455
Dy3 C36 2.83(3) 1_556
Dy3 C37 2.85(3) 1_455
Dy4 O9 2.348(17) 1_556
Dy4 O10 2.396(18) .
Dy4 O16 2.415(17) 2_766
Dy4 O11 2.440(18) .
Dy4 O12 2.475(18) 1_656
Dy4 O21 2.490(19) 1_556
Dy4 O13 2.50(2) .
Dy4 O14 2.51(2) .
Dy4 O23 2.608(19) 1_556
Dy4 C10 2.83(2) .
Dy4 C9 2.87(3) 1_556
O1 C27 1.28(4) .
O2 C54 1.26(3) .
O3 H3A 0.8624 .
O3 H3B 0.8620 .
O4 C1 1.19(3) .
O5 C1 1.28(3) 2_765
O5 Dy1 2.800(19) 2_765
O6 C26 1.18(3) .
O7 C26 1.28(3) 2_765
O8 C3 1.33(4) .
O8 C2 1.39(3) .
O9 C9 1.27(3) .
O9 Dy4 2.348(16) 1_554
O10 H10A 0.8530 .
O10 H10B 0.8530 .
O11 C37 1.27(3) .
O11 Dy3 2.677(16) 1_655
O12 C46 1.22(3) .
O12 Dy4 2.475(18) 1_454
O13 C10 1.21(3) .
O14 C10 1.28(3) .
O15 C11 1.41(4) .
O15 C12 1.49(4) .
O16 C18 1.32(4) .
O16 Dy4 2.415(17) 2_766
O17 C18 1.18(4) .
O17 Dy3 2.457(18) 2_766
O18 C20 1.38(4) .
O18 C19 1.38(4) .
O19 C37 1.23(3) .
O19 Dy3 2.330(19) 1_655
O20 C44 1.38(3) .
O20 C41 1.44(3) .
O21 C36 1.30(3) .
O21 Dy4 2.490(19) 1_554
O21 Dy3 2.621(19) 1_554
O22 C36 1.25(3) .
O22 Dy3 2.336(17) 1_554
O23 C9 1.34(3) .
O23 Dy3 2.387(18) 1_654
O23 Dy4 2.608(19) 1_554
O24 H24A 0.8537 .
O24 H24B 0.8539 .
O25 C30 1.35(3) .
O25 C29 1.40(3) .
O26 C28 1.21(3) .
O27 C28 1.31(3) .
O27 Dy2 2.350(17) 2_655
O28 H28A 0.8692 .
O28 H28B 0.8690 .
O29 C54 1.25(3) .
O29 Dy2 2.334(16) 1_655
O30 C27 1.28(4) .
O31 C53 1.28(3) .
O32 C53 1.26(3) 2_655
O33 C47 1.38(4) .
O33 C45 1.40(3) .
O34 C46 1.25(4) .
O34 Dy3 2.36(2) 1_554
C1 O5 1.28(3) 2_765
C1 C2 1.62(4) .
C2 H2A 0.9700 .
C2 H2B 0.9700 .
C3 C8 1.40(4) .
C3 C4 1.40(4) .
C4 C5 1.44(4) .
C4 H4 0.9300 .
C5 C6 1.39(4) .
C5 H5 0.9300 .
C6 C7 1.42(4) .
C6 C9 1.44(4) .
C7 C8 1.38(4) .
C7 H7 0.9300 .
C8 H8 0.9300 .
C9 Dy4 2.87(3) 1_554
C10 C11 1.53(4) .
C11 H11A 0.9700 .
C11 H11B 0.9700 .
C12 C13 1.29(5) .
C12 C17 1.34(4) .
C13 C14 1.35(4) .
C13 H13 0.9300 .
C14 C15 1.31(4) .
C14 H14 0.9300 .
C15 C16 1.41(4) .
C15 C27 1.49(3) .
C16 C17 1.40(4) .
C16 H16 0.9300 .
C17 H17 0.9300 .
C18 C19 1.57(4) .
C19 H19A 0.9700 .
C19 H19B 0.9700 .
C20 C25 1.31(4) .
C20 C21 1.39(4) .
C21 C22 1.38(4) .
C21 H21 0.9300 .
C22 C23 1.38(4) .
C22 H22 0.9300 .
C23 C24 1.40(4) .
C23 C26 1.58(4) .
C24 C25 1.37(4) .
C24 H24 0.9300 .
C25 H25 0.9300 .
C26 O7 1.28(3) 2_765
C28 C29 1.53(3) .
C29 H29A 0.9700 .
C29 H29B 0.9700 .
C30 C35 1.40(4) .
C30 C31 1.41(4) .
C31 C32 1.35(3) .
C31 H31 0.9300 .
C32 C33 1.37(4) .
C32 H32 0.9300 .
C33 C34 1.40(4) .
C33 C36 1.50(4) .
C34 C35 1.38(3) .
C34 H34 0.9300 .
C35 H35 0.9300 .
C36 Dy3 2.83(3) 1_554
C37 C38 1.56(4) .
C37 Dy3 2.85(3) 1_655
C38 C39 1.34(4) .
C38 C43 1.37(4) .
C39 C40 1.42(4) .
C39 H39 0.9300 .
C40 C41 1.37(4) .
C40 H40 0.9300 .
C41 C42 1.37(4) .
C42 C43 1.39(4) .
C42 H42 0.9300 .
C43 H43 0.9300 .
C44 C54 1.56(4) .
C44 H44A 0.9700 .
C44 H44B 0.9700 .
C45 C46 1.55(4) .
C45 H45A 0.9700 .
C45 H45B 0.9700 .
C47 C48 1.38(3) .
C47 C52 1.41(4) .
C48 C49 1.38(4) .
C48 H48 0.9300 .
C49 C50 1.43(4) .
C49 H49 0.9300 .
C50 C51 1.38(4) .
C50 C53 1.43(4) .
C51 C52 1.40(4) .
C51 H51 0.9300 .
C52 H52 0.9300 .
C53 O32 1.26(3) 2_655
O35 H35A 0.8500 .
O35 H35B 0.8500 .

loop_
_geom_torsion_atom_site_label_1
_geom_torsion_atom_site_label_2
_geom_torsion_atom_site_label_3
_geom_torsion_atom_site_label_4
_geom_torsion
_geom_torsion_site_symmetry_1
_geom_torsion_site_symmetry_4
O2 Dy1 O1 C27 2(4) . .
O5 Dy1 O1 C27 -155(4) . .
O6 Dy1 O1 C27 -81(4) . .
O3 Dy1 O1 C27 76(4) . .
O7 Dy1 O1 C27 138(4) . .
O4 Dy1 O1 C27 24(5) . .
O5 Dy1 O1 C27 -137(3) 2_765 .
C1 Dy1 O1 C27 -65(9) . .
O1 Dy1 O2 C54 -79(6) . .
O5 Dy1 O2 C54 -27(7) . .
O6 Dy1 O2 C54 16(6) . .
O3 Dy1 O2 C54 -160(6) . .
O7 Dy1 O2 C54 168(6) . .
O4 Dy1 O2 C54 110(6) . .
O5 Dy1 O2 C54 82(6) 2_765 .
C1 Dy1 O2 C54 97(6) . .
O2 Dy1 O4 C1 -145.9(18) . .
O1 Dy1 O4 C1 -168.8(17) . .
O5 Dy1 O4 C1 10.0(19) . .
O6 Dy1 O4 C1 -63.9(17) . .
O3 Dy1 O4 C1 140.3(17) . .
O7 Dy1 O4 C1 71.4(17) . .
O5 Dy1 O4 C1 -0.2(14) 2_765 .
O2 Dy1 O5 C1 -10(9) . 2_765
O1 Dy1 O5 C1 43(9) . 2_765
O6 Dy1 O5 C1 -54(9) . 2_765
O3 Dy1 O5 C1 111(9) . 2_765
O7 Dy1 O5 C1 159(9) . 2_765
O4 Dy1 O5 C1 -136(8) . 2_765
O5 Dy1 O5 C1 -129(9) 2_765 2_765
C1 Dy1 O5 C1 -132(8) . 2_765
O2 Dy1 O5 Dy1 118.9(13) . 2_765
O1 Dy1 O5 Dy1 171.7(8) . 2_765
O6 Dy1 O5 Dy1 74.6(7) . 2_765
O3 Dy1 O5 Dy1 -120.0(7) . 2_765
O7 Dy1 O5 Dy1 -72.4(7) . 2_765
O4 Dy1 O5 Dy1 -7.9(10) . 2_765
O5 Dy1 O5 Dy1 0.0 2_765 2_765
C1 Dy1 O5 Dy1 -3.9(7) . 2_765
O2 Dy1 O6 C26 161(2) . .
O1 Dy1 O6 C26 -116(2) . .
O5 Dy1 O6 C26 -40(2) . .
O3 Dy1 O6 C26 171.0(19) . .
O7 Dy1 O6 C26 8(2) . .
O4 Dy1 O6 C26 86(2) . .
O5 Dy1 O6 C26 41(2) 2_765 .
C1 Dy1 O6 C26 65(2) . .
O2 Dy1 O7 C26 -147(2) . 2_765
O1 Dy1 O7 C26 111(2) . 2_765
O5 Dy1 O7 C26 41(2) . 2_765
O6 Dy1 O7 C26 -7(3) . 2_765
O3 Dy1 O7 C26 -179(2) . 2_765
O4 Dy1 O7 C26 -90(2) . 2_765
O5 Dy1 O7 C26 -41(2) 2_765 2_765
C1 Dy1 O7 C26 -67(2) . 2_765
O9 Dy4 O11 C37 140(4) 1_556 .
O10 Dy4 O11 C37 -163(4) . .
O16 Dy4 O11 C37 -123(4) 2_766 .
O12 Dy4 O11 C37 36(4) 1_656 .
O21 Dy4 O11 C37 35(4) 1_556 .
O13 Dy4 O11 C37 -88(4) . .
O14 Dy4 O11 C37 -41(4) . .
O23 Dy4 O11 C37 113(4) 1_556 .
C10 Dy4 O11 C37 -66(4) . .
C9 Dy4 O11 C37 128(4) 1_556 .
O9 Dy4 O11 Dy3 31.0(9) 1_556 1_655
O10 Dy4 O11 Dy3 87.5(7) . 1_655
O16 Dy4 O11 Dy3 127.2(9) 2_766 1_655
O12 Dy4 O11 Dy3 -73.8(7) 1_656 1_655
O21 Dy4 O11 Dy3 -74.5(12) 1_556 1_655
O13 Dy4 O11 Dy3 162.7(9) . 1_655
O14 Dy4 O11 Dy3 -150.2(6) . 1_655
O23 Dy4 O11 Dy3 3.6(6) 1_556 1_655
C10 Dy4 O11 Dy3 -175.3(7) . 1_655
C9 Dy4 O11 Dy3 18.2(8) 1_556 1_655
O9 Dy4 O13 C10 -121.7(17) 1_556 .
O10 Dy4 O13 C10 -169.4(17) . .
O16 Dy4 O13 C10 -83.0(16) 2_766 .
O11 Dy4 O13 C10 119.2(17) . .
O12 Dy4 O13 C10 52.8(17) 1_656 .
O21 Dy4 O13 C10 -28.8(18) 1_556 .
O14 Dy4 O13 C10 3.8(15) . .
O23 Dy4 O13 C10 155.5(15) 1_556 .
C9 Dy4 O13 C10 -155.4(16) 1_556 .
O19 Dy3 O14 C10 81(3) 1_455 .
O22 Dy3 O14 C10 -147(3) 1_556 .
O34 Dy3 O14 C10 114(3) 1_556 .
O23 Dy3 O14 C10 -35(3) 1_456 .
O17 Dy3 O14 C10 -39(3) 2_766 .
O24 Dy3 O14 C10 156(3) . .
O21 Dy3 O14 C10 -119(3) 1_556 .
O11 Dy3 O14 C10 36(3) 1_455 .
C36 Dy3 O14 C10 -132(3) 1_556 .
C37 Dy3 O14 C10 58(3) 1_455 .
O19 Dy3 O14 Dy4 -161.3(9) 1_455 .
O22 Dy3 O14 Dy4 -29.5(10) 1_556 .
O34 Dy3 O14 Dy4 -128.6(10) 1_556 .
O23 Dy3 O14 Dy4 82.5(12) 1_456 .
O17 Dy3 O14 Dy4 78.3(8) 2_766 .
O24 Dy3 O14 Dy4 -86.5(8) . .
O21 Dy3 O14 Dy4 -1.6(6) 1_556 .
O11 Dy3 O14 Dy4 153.3(7) 1_455 .
C36 Dy3 O14 Dy4 -14.6(8) 1_556 .
C37 Dy3 O14 Dy4 175.6(9) 1_455 .
O9 Dy4 O14 C10 109.2(15) 1_556 .
O10 Dy4 O14 C10 4.1(17) . .
O16 Dy4 O14 C10 72.2(15) 2_766 .
O11 Dy4 O14 C10 -69.1(15) . .
O12 Dy4 O14 C10 -141.3(15) 1_656 .
O21 Dy4 O14 C10 145.9(15) 1_556 .
O13 Dy4 O14 C10 -3.6(14) . .
O23 Dy4 O14 C10 -144.7(16) 1_556 .
C9 Dy4 O14 C10 143.1(19) 1_556 .
O9 Dy4 O14 Dy3 -35.0(13) 1_556 .
O10 Dy4 O14 Dy3 -140.1(7) . .
O16 Dy4 O14 Dy3 -72.1(7) 2_766 .
O11 Dy4 O14 Dy3 146.7(7) . .
O12 Dy4 O14 Dy3 74.5(8) 1_656 .
O21 Dy4 O14 Dy3 1.7(7) 1_556 .
O13 Dy4 O14 Dy3 -147.9(11) . .
O23 Dy4 O14 Dy3 71.0(15) 1_556 .
C10 Dy4 O14 Dy3 -144.2(18) . .
C9 Dy4 O14 Dy3 -1(2) 1_556 .
O30 Dy2 O26 C28 147.1(17) . .
O29 Dy2 O26 C28 -174.7(16) 1_455 .
O27 Dy2 O26 C28 -6.5(19) 2_655 .
O31 Dy2 O26 C28 -67.4(16) . .
O28 Dy2 O26 C28 -136.1(17) . .
O32 Dy2 O26 C28 66.8(17) . .
O27 Dy2 O26 C28 3.0(15) . .
O30 Dy2 O27 C28 -43.6(15) . .
O29 Dy2 O27 C28 175.2(15) 1_455 .
O27 Dy2 O27 C28 169.2(18) 2_655 .
O31 Dy2 O27 C28 93.8(14) . .
O28 Dy2 O27 C28 45.2(16) . .
O32 Dy2 O27 C28 -109.9(15) . .
O26 Dy2 O27 C28 -2.7(13) . .
O30 Dy2 O27 Dy2 147.2(6) . 2_655
O29 Dy2 O27 Dy2 6.0(17) 1_455 2_655
O27 Dy2 O27 Dy2 0.0 2_655 2_655
O31 Dy2 O27 Dy2 -75.4(7) . 2_655
O28 Dy2 O27 Dy2 -124.0(7) . 2_655
O32 Dy2 O27 Dy2 80.8(8) . 2_655
O26 Dy2 O27 Dy2 -171.9(11) . 2_655
C28 Dy2 O27 Dy2 -169.2(18) . 2_655
O29 Dy2 O30 C27 154(6) 1_455 .
O27 Dy2 O30 C27 96(6) 2_655 .
O31 Dy2 O30 C27 -103(6) . .
O28 Dy2 O30 C27 -126(6) . .
O32 Dy2 O30 C27 51(6) . .
O26 Dy2 O30 C27 -41(6) . .
O27 Dy2 O30 C27 -10(6) . .
C28 Dy2 O30 C27 -28(6) . .
O30 Dy2 O31 C53 149(3) . .
O29 Dy2 O31 C53 -115(3) 1_455 .
O27 Dy2 O31 C53 -42(3) 2_655 .
O28 Dy2 O31 C53 173(3) . .
O32 Dy2 O31 C53 6(3) . .
O26 Dy2 O31 C53 88(3) . .
O27 Dy2 O31 C53 38(3) . .
C28 Dy2 O31 C53 65(3) . .
O30 Dy2 O32 C53 -173(3) . 2_655
O29 Dy2 O32 C53 106(2) 1_455 2_655
O27 Dy2 O32 C53 30(2) 2_655 2_655
O31 Dy2 O32 C53 -17(3) . 2_655
O28 Dy2 O32 C53 -165(2) . 2_655
O26 Dy2 O32 C53 -95(2) . 2_655
O27 Dy2 O32 C53 -48(2) . 2_655
C28 Dy2 O32 C53 -73(2) . 2_655
Dy1 O4 C1 O5 0(3) . 2_765
Dy1 O4 C1 C2 180.0(19) . .
O2 Dy1 C1 O4 33.0(17) . .
O1 Dy1 C1 O4 99(8) . .
O5 Dy1 C1 O4 -171.6(16) . .
O6 Dy1 C1 O4 115.1(17) . .
O3 Dy1 C1 O4 -41.0(17) . .
O7 Dy1 C1 O4 -103.4(17) . .
O5 Dy1 C1 O4 180(3) 2_765 .
O2 Dy1 C1 O5 -146.6(13) . 2_765
O1 Dy1 C1 O5 -81(8) . 2_765
O5 Dy1 C1 O5 8.8(16) . 2_765
O6 Dy1 C1 O5 -64.6(13) . 2_765
O3 Dy1 C1 O5 139.4(13) . 2_765
O7 Dy1 C1 O5 77.0(13) . 2_765
O4 Dy1 C1 O5 -180(3) . 2_765
O2 Dy1 C1 C2 33(15) . .
O1 Dy1 C1 C2 99(17) . .
O5 Dy1 C1 C2 -172(15) . .
O6 Dy1 C1 C2 115(15) . .
O3 Dy1 C1 C2 -41(15) . .
O7 Dy1 C1 C2 -104(15) . .
O4 Dy1 C1 C2 0(14) . .
O5 Dy1 C1 C2 179(100) 2_765 .
C3 O8 C2 C1 75(3) . .
O4 C1 C2 O8 15(4) . .
O5 C1 C2 O8 -166(2) 2_765 .
Dy1 C1 C2 O8 15(16) . .
C2 O8 C3 C8 178(3) . .
C2 O8 C3 C4 0(4) . .
O8 C3 C4 C5 180(2) . .
C8 C3 C4 C5 1(4) . .
C3 C4 C5 C6 -4(4) . .
C4 C5 C6 C7 6(4) . .
C4 C5 C6 C9 -180(3) . .
C5 C6 C7 C8 -5(4) . .
C9 C6 C7 C8 -179(3) . .
C6 C7 C8 C3 2(4) . .
O8 C3 C8 C7 -179(2) . .
C4 C3 C8 C7 0(4) . .
Dy4 O9 C9 O23 -5(3) 1_554 .
Dy4 O9 C9 C6 -174(2) 1_554 .
Dy3 O23 C9 O9 127(3) 1_654 .
Dy4 O23 C9 O9 4(2) 1_554 .
Dy3 O23 C9 C6 -64(4) 1_654 .
Dy4 O23 C9 C6 173(3) 1_554 .
Dy3 O23 C9 Dy4 123(3) 1_654 1_554
C5 C6 C9 O9 -20(4) . .
C7 C6 C9 O9 153(3) . .
C5 C6 C9 O23 171(3) . .
C7 C6 C9 O23 -16(4) . .
C5 C6 C9 Dy4 -52(13) . 1_554
C7 C6 C9 Dy4 122(11) . 1_554
Dy4 O13 C10 O14 -7(3) . .
Dy4 O13 C10 C11 176(2) . .
Dy3 O14 C10 O13 132(2) . .
Dy4 O14 C10 O13 7(3) . .
Dy3 O14 C10 C11 -51(4) . .
Dy4 O14 C10 C11 -176(2) . .
Dy3 O14 C10 Dy4 125(2) . .
O9 Dy4 C10 O13 83.6(18) 1_556 .
O10 Dy4 C10 O13 10.2(17) . .
O16 Dy4 C10 O13 87.4(16) 2_766 .
O11 Dy4 C10 O13 -59.1(16) . .
O12 Dy4 C10 O13 -134.3(16) 1_656 .
O21 Dy4 C10 O13 154.5(16) 1_556 .
O14 Dy4 C10 O13 -173(3) . .
O23 Dy4 C10 O13 -63(3) 1_556 .
C9 Dy4 C10 O13 62(3) 1_556 .
O9 Dy4 C10 O14 -103.1(16) 1_556 .
O10 Dy4 C10 O14 -176.5(14) . .
O16 Dy4 C10 O14 -99.3(15) 2_766 .
O11 Dy4 C10 O14 114.2(14) . .
O12 Dy4 C10 O14 39.0(15) 1_656 .
O21 Dy4 C10 O14 -32.2(14) 1_556 .
O13 Dy4 C10 O14 173(3) . .
O23 Dy4 C10 O14 110(2) 1_556 .
C9 Dy4 C10 O14 -124(2) 1_556 .
O9 Dy4 C10 C11 -62(19) 1_556 .
O10 Dy4 C10 C11 -136(19) . .
O16 Dy4 C10 C11 -59(19) 2_766 .
O11 Dy4 C10 C11 155(19) . .
O12 Dy4 C10 C11 80(19) 1_656 .
O21 Dy4 C10 C11 9(19) 1_556 .
O13 Dy4 C10 C11 -146(20) . .
O14 Dy4 C10 C11 41(18) . .
O23 Dy4 C10 C11 151(18) 1_556 .
C9 Dy4 C10 C11 -84(19) 1_556 .
C12 O15 C11 C10 136(3) . .
O13 C10 C11 O15 1(4) . .
O14 C10 C11 O15 -176(2) . .
Dy4 C10 C11 O15 145(17) . .
C11 O15 C12 C13 18(4) . .
C11 O15 C12 C17 -161(2) . .
C17 C12 C13 C14 -1(4) . .
O15 C12 C13 C14 -180(2) . .
C12 C13 C14 C15 1(4) . .
C13 C14 C15 C16 0(4) . .
C13 C14 C15 C27 176(2) . .
C14 C15 C16 C17 -1(4) . .
C27 C15 C16 C17 -177(2) . .
C13 C12 C17 C16 1(4) . .
O15 C12 C17 C16 180(2) . .
C15 C16 C17 C12 0(4) . .
Dy3 O17 C18 O16 -37(5) 2_766 .
Dy3 O17 C18 C19 145.1(18) 2_766 .
Dy4 O16 C18 O17 17(5) 2_766 .
Dy4 O16 C18 C19 -164.7(16) 2_766 .
C20 O18 C19 C18 93(3) . .
O17 C18 C19 O18 -176(2) . .
O16 C18 C19 O18 6(3) . .
C19 O18 C20 C25 151(2) . .
C19 O18 C20 C21 -28(4) . .
C25 C20 C21 C22 0(4) . .
O18 C20 C21 C22 179(3) . .
C20 C21 C22 C23 -3(4) . .
C21 C22 C23 C24 6(4) . .
C21 C22 C23 C26 -177(2) . .
C22 C23 C24 C25 -7(4) . .
C26 C23 C24 C25 176(2) . .
O18 C20 C25 C24 180(2) . .
C21 C20 C25 C24 -1(4) . .
C23 C24 C25 C20 5(4) . .
Dy1 O6 C26 O7 -4(4) . 2_765
Dy1 O6 C26 C23 170.3(15) . .
C22 C23 C26 O6 -178(2) . .
C24 C23 C26 O6 -1(3) . .
C22 C23 C26 O7 -2(3) . 2_765
C24 C23 C26 O7 175(2) . 2_765
Dy2 O30 C27 O1 80(7) . .
Dy2 O30 C27 C15 -95(6) . .
Dy1 O1 C27 O30 -80(4) . .
Dy1 O1 C27 C15 95(4) . .
C14 C15 C27 O30 -9(4) . .
C16 C15 C27 O30 167(2) . .
C14 C15 C27 O1 176(2) . .
C16 C15 C27 O1 -8(3) . .
Dy2 O26 C28 O27 -6(3) . .
Dy2 O26 C28 C29 177(2) . .
Dy2 O27 C28 O26 139(6) 2_655 .
Dy2 O27 C28 O26 5(2) . .
Dy2 O27 C28 C29 -44(8) 2_655 .
Dy2 O27 C28 C29 -178(2) . .
Dy2 O27 C28 Dy2 135(7) 2_655 .
O30 Dy2 C28 O26 -32.6(17) . .
O29 Dy2 C28 O26 88(18) 1_455 .
O27 Dy2 C28 O26 174.5(16) 2_655 .
O31 Dy2 C28 O26 107.7(17) . .
O28 Dy2 C28 O26 44.1(17) . .
O32 Dy2 C28 O26 -111.3(17) . .
O27 Dy2 C28 O26 -175(3) . .
O30 Dy2 C28 O27 142.3(14) . .
O29 Dy2 C28 O27 -97(17) 1_455 .
O27 Dy2 C28 O27 -10.5(17) 2_655 .
O31 Dy2 C28 O27 -77.4(14) . .
O28 Dy2 C28 O27 -141.0(14) . .
O32 Dy2 C28 O27 63.6(14) . .
O26 Dy2 C28 O27 175(3) . .
O30 Dy2 C28 C29 -57(21) . .
O29 Dy2 C28 C29 65(31) 1_455 .
O27 Dy2 C28 C29 151(21) 2_655 .
O31 Dy2 C28 C29 84(21) . .
O28 Dy2 C28 C29 20(21) . .
O32 Dy2 C28 C29 -135(21) . .
O26 Dy2 C28 C29 -24(20) . .
O27 Dy2 C28 C29 161(22) . .
C30 O25 C29 C28 -76(3) . .
O26 C28 C29 O25 -15(4) . .
O27 C28 C29 O25 168(2) . .
Dy2 C28 C29 O25 7(22) . .
C29 O25 C30 C35 -177(2) . .
C29 O25 C30 C31 3(3) . .
O25 C30 C31 C32 -176(2) . .
C35 C30 C31 C32 4(3) . .
C30 C31 C32 C33 -1(4) . .
C31 C32 C33 C34 -1(4) . .
C31 C32 C33 C36 -180(2) . .
C32 C33 C34 C35 1(3) . .
C36 C33 C34 C35 180(2) . .
C33 C34 C35 C30 1(4) . .
O25 C30 C35 C34 176(2) . .
C31 C30 C35 C34 -4(3) . .
Dy3 O22 C36 O21 -5(2) 1_554 .
Dy3 O22 C36 C33 170.3(16) 1_554 .
Dy4 O21 C36 O22 -111(4) 1_554 .
Dy3 O21 C36 O22 4(2) 1_554 .
Dy4 O21 C36 C33 74(4) 1_554 .
Dy3 O21 C36 C33 -170.7(19) 1_554 .
Dy4 O21 C36 Dy3 -115(4) 1_554 1_554
C32 C33 C36 O22 12(3) . .
C34 C33 C36 O22 -167(2) . .
C32 C33 C36 O21 -173(2) . .
C34 C33 C36 O21 8(3) . .
C32 C33 C36 Dy3 55(10) . 1_554
C34 C33 C36 Dy3 -124(9) . 1_554
Dy3 O19 C37 O11 -5(3) 1_655 .
Dy3 O19 C37 C38 172(2) 1_655 .
Dy4 O11 C37 O19 -110(4) . .
Dy3 O11 C37 O19 4(3) 1_655 .
Dy4 O11 C37 C38 73(5) . .
Dy3 O11 C37 C38 -173(2) 1_655 .
Dy4 O11 C37 Dy3 -114(4) . 1_655
O19 C37 C38 C39 -164(3) . .
O11 C37 C38 C39 14(5) . .
Dy3 C37 C38 C39 -130(9) 1_655 .
O19 C37 C38 C43 10(4) . .
O11 C37 C38 C43 -172(3) . .
Dy3 C37 C38 C43 44(11) 1_655 .
C43 C38 C39 C40 -3(5) . .
C37 C38 C39 C40 170(3) . .
C38 C39 C40 C41 3(4) . .
C39 C40 C41 C42 -2(4) . .
C39 C40 C41 O20 179(3) . .
C44 O20 C41 C42 -166(3) . .
C44 O20 C41 C40 13(4) . .
C40 C41 C42 C43 0(4) . .
O20 C41 C42 C43 179(2) . .
C39 C38 C43 C42 2(5) . .
C37 C38 C43 C42 -173(3) . .
C41 C42 C43 C38 0(4) . .
C41 O20 C44 C54 148(2) . .
C47 O33 C45 C46 97(3) . .
Dy4 O12 C46 O34 -46(5) 1_454 .
Dy4 O12 C46 C45 144(2) 1_454 .
Dy3 O34 C46 O12 36(6) 1_554 .
Dy3 O34 C46 C45 -154(2) 1_554 .
O33 C45 C46 O12 176(3) . .
O33 C45 C46 O34 4(4) . .
C45 O33 C47 C48 162(2) . .
C45 O33 C47 C52 -23(4) . .
O33 C47 C48 C49 -177(3) . .
C52 C47 C48 C49 9(4) . .
C47 C48 C49 C50 -5(5) . .
C48 C49 C50 C51 0(4) . .
C48 C49 C50 C53 176(3) . .
C49 C50 C51 C52 2(4) . .
C53 C50 C51 C52 -174(3) . .
C50 C51 C52 C47 1(4) . .
C48 C47 C52 C51 -7(4) . .
O33 C47 C52 C51 179(3) . .
Dy2 O31 C53 O32 5(5) . 2_655
Dy2 O31 C53 C50 -172.5(19) . .
C51 C50 C53 O32 172(2) . 2_655
C49 C50 C53 O32 -4(4) . 2_655
C51 C50 C53 O31 -10(4) . .
C49 C50 C53 O31 174(2) . .
Dy2 O29 C54 O2 57(4) 1_655 .
Dy2 O29 C54 C44 -124(3) 1_655 .
Dy1 O2 C54 O29 -142(5) . .
Dy1 O2 C54 C44 38(7) . .
O20 C44 C54 O29 5(4) . .
O20 C44 C54 O2 -175(3) . .
